data_7202617
loop_
_publ_author_name
'Edwin C. Constable'
'Marc H\"ausler'
'B. A. Hermann'
'Catherine E. Housecroft'
'Markus Neuburger'
'Silvia Schaffner'
'Lukas J. Scherer'

_publ_section_title
;
 Self-assembled monolayers as two-dimensional crystals: relationship to
 three-dimensional crystals
;
_journal_issue 2
_journal_name_full CrystEngComm
_journal_page_first 176
_journal_paper_doi 10.1039/b616968f
_journal_volume 9
_journal_year 2007
_chemical_formula_moiety 'C53 H85 N1 O6'
_chemical_formula_sum 'C53 H85 N O6'
_chemical_formula_weight 832.26
_space_group_IT_number 2
_symmetry_cell_setting triclinic
_symmetry_space_group_name_Hall '-P 1'
_symmetry_space_group_name_H-M 'P -1'
_atom_sites_solution_hydrogens geom
_atom_sites_solution_primary direct
_audit_creation_date 06-09-28
_audit_creation_method CRYSTALS_ver_12.84
_cell_angle_alpha 99.984(2)
_cell_angle_beta 103.5202(19)
_cell_angle_gamma 101.540(2)
_cell_formula_units_Z 2
_cell_length_a 10.3597(4)
_cell_length_b 15.6450(5)
_cell_length_c 16.5620(7)
_cell_measurement_reflns_used 11180
_cell_measurement_temperature 173
_cell_measurement_theta_max 27
_cell_measurement_theta_min 1
_cell_volume 2487.96(17)
_computing_cell_refinement 'DENZO/SCALEPACK (Otwinowski & Minor, 1997)'
_computing_data_collection 'COLLECT (Nonius, 1997-2001).'
_computing_data_reduction 'DENZO/SCALEPACK (Otwinowski & Minor, 1997)'
_computing_molecular_graphics 'CAMERON (Watkin et al., 1996)'
_computing_publication_material 'CRYSTALS (Betteridge et al., 2003)'
_computing_structure_refinement 'CRYSTALS (Betteridge et al., 2003)'
_computing_structure_solution 'SIR92 (Altomare et al., 1994)'
_diffrn_ambient_temperature 173
_diffrn_measured_fraction_theta_full 0.997
_diffrn_measured_fraction_theta_max 0.997
_diffrn_measurement_device_type 'Nonius KappaCCD'
_diffrn_measurement_method '\f & \w scans'
_diffrn_radiation_monochromator graphite
_diffrn_radiation_type 'Mo K\a'
_diffrn_radiation_wavelength 0.71073
_diffrn_reflns_av_R_equivalents 0.021
_diffrn_reflns_limit_h_max 13
_diffrn_reflns_limit_h_min -13
_diffrn_reflns_limit_k_max 20
_diffrn_reflns_limit_k_min -20
_diffrn_reflns_limit_l_max 21
_diffrn_reflns_limit_l_min -21
_diffrn_reflns_number 21917
_diffrn_reflns_theta_full 27.507
_diffrn_reflns_theta_max 27.507
_diffrn_reflns_theta_min 1.365
_diffrn_standards_number 0
_exptl_absorpt_coefficient_mu 0.071
_exptl_absorpt_correction_T_max 1.00
_exptl_absorpt_correction_T_min 0.99
_exptl_absorpt_correction_type multi-scan
_exptl_absorpt_process_details 'DENZO/SCALEPACK (Otwinowski & Minor, 1997)'
_exptl_crystal_colour colorless
_exptl_crystal_density_diffrn 1.111
_exptl_crystal_description plate
_exptl_crystal_F_000 916
_exptl_crystal_size_max 0.48
_exptl_crystal_size_mid 0.14
_exptl_crystal_size_min 0.06
_refine_diff_density_max 0.56
_refine_diff_density_min -0.31
_refine_ls_extinction_method None
_refine_ls_goodness_of_fit_ref 1.1220
_refine_ls_hydrogen_treatment constr
_refine_ls_matrix_type full
_refine_ls_number_parameters 541
_refine_ls_number_reflns 5886
_refine_ls_number_restraints 0
_refine_ls_R_factor_all 0.1549
_refine_ls_R_factor_gt 0.0766
_refine_ls_shift/su_max 0.000343
_refine_ls_structure_factor_coef F
_refine_ls_weighting_details
;
Method, part 1, Chebychev polynomial, (Watkin, 1994, Prince, 1982)
[weight] = 1.0/[A~0~*T~0~(x)+A~1~*T~1~(x) ... +A~n-1~]*T~n-1~(x)]
where A~i~ are the Chebychev coefficients listed below and x= Fcalc/Fmax
Method = Robust Weighting (Prince, 1982)
W = [weight] * [1-(deltaF/6*sigmaF)^2^]^2^
A~i~ are:
1.53 1.75 1.03
;
_refine_ls_weighting_scheme calc
_refine_ls_wR_factor_all 0.1172
_refine_ls_wR_factor_gt 0.0761
_refine_ls_wR_factor_ref 0.0761
_reflns_limit_h_max 12
_reflns_limit_h_min -13
_reflns_limit_k_max 20
_reflns_limit_k_min -20
_reflns_limit_l_max 21
_reflns_limit_l_min 0
_reflns_number_gt 5886
_reflns_number_total 11397
_reflns_threshold_expression I>1.2\s(I)
_oxford_diffrn_Wilson_B_factor 0.00
_oxford_diffrn_Wilson_scale 0.00
_oxford_refine_ls_scale 0.3332(9)
_oxford_structure_analysis_title '2071536 mh-29_173k'
_cod_data_source_file b616968f.txt
_cod_data_source_block mh-29
_cod_depositor_comments
;
The following automatic conversions were performed:
'_symmetry_cell_setting' value 'Triclinic' changed to 'triclinic'
according to '/home/saulius/struct/CIF-dictionaries/cif_core.dic'
dictionary named 'cif_core.dic' version 2.4.1 from 2010-06-29.

Automatic conversion script
Id: cif_fix_enum 1527 2010-12-29 10:47:43Z saulius 
;
_cod_original_cell_volume 2487.97(17)
_cod_original_formula_sum 'C53 H85 N1 O6'
_cod_database_code 7202617

loop_
_symmetry_equiv_pos_as_xyz
x,y,z
-x,-y,-z

loop_
_atom_site_label
_atom_site_type_symbol
_atom_site_fract_x
_atom_site_fract_y
_atom_site_fract_z
_atom_site_U_iso_or_equiv
_atom_site_occupancy
_atom_site_adp_type
_atom_site_refinement_flags_posn
_atom_site_refinement_flags_adp
_atom_site_refinement_flags_occupancy
_atom_site_disorder_assembly
_atom_site_disorder_group
_atom_site_attached_hydrogens
O1 O 0.86765(17) 0.24137(11) 0.09691(12) 0.0438 1.0000 Uani . . . . . .
O2 O 0.42252(17) 0.10578(11) -0.07429(12) 0.0442 1.0000 Uani . . . . . .
O3 O 1.42923(17) 0.42147(11) 0.32921(12) 0.0443 1.0000 Uani . . . . . .
O4 O 1.05228(19) 0.55301(12) 0.28303(14) 0.0564 1.0000 Uani . . . . . .
O5 O 0.02153(17) 0.23218(11) -0.10336(12) 0.0443 1.0000 Uani . . . . . .
O6 O -0.15561(17) -0.04355(12) -0.31038(12) 0.0474 1.0000 Uani . . . . . .
N1 N 0.7061(3) -0.1268(2) -0.1576(2) 0.0928 1.0000 Uani . . . . . .
C1 C 0.7342(2) 0.02102(16) -0.05477(16) 0.0368 1.0000 Uani . . . . . .
C2 C 0.8282(2) 0.09398(16) 0.00510(17) 0.0372 1.0000 Uani . . . . . .
C3 C 0.7836(2) 0.16696(16) 0.03734(16) 0.0351 1.0000 Uani . . . . . .
C4 C 0.6470(3) 0.16878(16) 0.00983(17) 0.0387 1.0000 Uani . . . . . .
C5 C 0.5548(2) 0.09668(16) -0.04996(16) 0.0363 1.0000 Uani . . . . . .
C6 C 0.5969(2) 0.02230(16) -0.08174(16) 0.0376 1.0000 Uani . . . . . .
C7 C 0.7865(3) -0.05914(17) -0.08606(18) 0.0455 1.0000 Uani . . . . . .
C8 C 1.0095(2) 0.24286(16) 0.12504(18) 0.0408 1.0000 Uani . . . . . .
C9 C 1.0844(2) 0.32992(16) 0.19022(16) 0.0373 1.0000 Uani . . . . . .
C10 C 1.2195(2) 0.33738(16) 0.23309(17) 0.0384 1.0000 Uani . . . . . .
C11 C 1.2952(2) 0.41761(16) 0.29069(17) 0.0373 1.0000 Uani . . . . . .
C12 C 1.2357(3) 0.48863(16) 0.30604(16) 0.0385 1.0000 Uani . . . . . .
C13 C 1.0996(3) 0.47839(17) 0.26264(18) 0.0425 1.0000 Uani . . . . . .
C14 C 1.0220(3) 0.39996(17) 0.20389(18) 0.0415 1.0000 Uani . . . . . .
C15 C 0.3232(2) 0.03265(17) -0.13459(16) 0.0378 1.0000 Uani . . . . . .
C16 C 0.1867(2) 0.05626(17) -0.15845(16) 0.0361 1.0000 Uani . . . . . .
C17 C 0.1653(2) 0.13553(16) -0.11943(17) 0.0376 1.0000 Uani . . . . . .
C18 C 0.0353(2) 0.15229(15) -0.14483(16) 0.0356 1.0000 Uani . . . . . .
C19 C -0.0698(3) 0.09071(16) -0.20876(17) 0.0383 1.0000 Uani . . . . . .
C20 C -0.0452(2) 0.01158(16) -0.24804(16) 0.0378 1.0000 Uani . . . . . .
C21 C 0.0819(2) -0.00627(16) -0.22333(17) 0.0384 1.0000 Uani . . . . . .
C22 C 1.5116(3) 0.50571(16) 0.38227(17) 0.0397 1.0000 Uani . . . . . .
C23 C 1.6564(3) 0.49820(17) 0.41585(18) 0.0411 1.0000 Uani . . . . . .
C24 C 1.7449(3) 0.58495(16) 0.47671(17) 0.0398 1.0000 Uani . . . . . .
C25 C 1.8919(3) 0.58266(17) 0.51553(18) 0.0402 1.0000 Uani . . . . . .
C26 C 1.9728(3) 0.66946(16) 0.58078(18) 0.0415 1.0000 Uani . . . . . .
C27 C 2.1206(3) 0.67230(18) 0.62443(19) 0.0462 1.0000 Uani . . . . . .
C28 C 2.1944(3) 0.7591(2) 0.6902(2) 0.0549 1.0000 Uani . . . . . .
C29 C 2.3402(3) 0.7612(3) 0.7378(3) 0.0766 1.0000 Uani . . . . . .
C30 C 0.9132(3) 0.55089(18) 0.24422(19) 0.0459 1.0000 Uani . . . . . .
C31 C 0.8967(3) 0.64220(18) 0.2807(2) 0.0482 1.0000 Uani . . . . . .
C32 C 0.7536(3) 0.65556(18) 0.2477(2) 0.0497 1.0000 Uani . . . . . .
C33 C 0.7450(3) 0.74781(18) 0.29149(19) 0.0462 1.0000 Uani . . . . . .
C34 C 0.6062(3) 0.76724(18) 0.26234(19) 0.0482 1.0000 Uani . . . . . .
C35 C 0.6048(3) 0.85980(17) 0.30925(18) 0.0431 1.0000 Uani . . . . . .
C36 C 0.4694(3) 0.88497(18) 0.28051(19) 0.0460 1.0000 Uani . . . . . .
C37 C 0.4767(3) 0.98016(19) 0.3244(2) 0.0552 1.0000 Uani . . . . . .
C38 C -0.1081(3) 0.25280(17) -0.13187(17) 0.0404 1.0000 Uani . . . . . .
C39 C -0.0981(3) 0.34602(17) -0.08150(19) 0.0446 1.0000 Uani . . . . . .
C40 C -0.2284(3) 0.37588(17) -0.11238(19) 0.0446 1.0000 Uani . . . . . .
C42 C -0.2178(3) 0.47128(17) -0.0649(2) 0.0471 1.0000 Uani . . . . . .
C43 C -0.3446(3) 0.50507(18) -0.0973(2) 0.0491 1.0000 Uani . . . . . .
C44 C -0.3331(3) 0.59937(19) -0.0486(2) 0.0618 1.0000 Uani . . . . . .
C45 C -0.4478(4) 0.6420(2) -0.0897(3) 0.0779 1.0000 Uani . . . . . .
C46 C -0.5836(4) 0.5967(3) -0.0911(3) 0.0927 1.0000 Uani . . . . . .
C47 C -0.1343(3) -0.11907(19) -0.36311(19) 0.0513 1.0000 Uani . . . . . .
C48 C -0.2643(3) -0.15923(19) -0.43617(18) 0.0501 1.0000 Uani . . . . . .
C49 C -0.3815(3) -0.2100(2) -0.4093(2) 0.0565 1.0000 Uani . . . . . .
C50 C -0.5135(3) -0.2516(2) -0.4816(2) 0.0654 1.0000 Uani . . . . . .
C51 C -0.5958(4) -0.1838(3) -0.5012(3) 0.0825 1.0000 Uani . . . . . .
C52 C -0.7337(4) -0.2194(3) -0.5642(3) 0.0868 1.0000 Uani . . . . . .
C53 C -0.8046(4) -0.1468(3) -0.5846(3) 0.0768 1.0000 Uani . . . . . .
C54 C -0.8657(5) -0.1051(3) -0.5178(3) 0.0952 1.0000 Uani . . . . . .
H1 H 0.6856 -0.1002 -0.2084 0.1041 1.0000 Uiso R . . . . .
H2 H 0.6183 -0.1540 -0.1460 0.1041 1.0000 Uiso R . . . . .
H21 H 0.9270 0.0936 0.0243 0.0452 1.0000 Uiso R . . . . .
H41 H 0.6158 0.2219 0.0331 0.0459 1.0000 Uiso R . . . . .
H61 H 0.5289 -0.0304 -0.1238 0.0426 1.0000 Uiso R . . . . .
H71 H 0.8737 -0.0352 -0.0999 0.0564 1.0000 Uiso R . . . . .
H72 H 0.8067 -0.0888 -0.0373 0.0564 1.0000 Uiso R . . . . .
H81 H 1.0490 0.2386 0.0753 0.0469 1.0000 Uiso R . . . . .
H82 H 1.0195 0.1910 0.1518 0.0469 1.0000 Uiso R . . . . .
H101 H 1.2622 0.2860 0.2226 0.0432 1.0000 Uiso R . . . . .
H121 H 1.2897 0.5460 0.3478 0.0440 1.0000 Uiso R . . . . .
H141 H 0.9245 0.3941 0.1725 0.0488 1.0000 Uiso R . . . . .
H151 H 0.3547 0.0190 -0.1869 0.0446 1.0000 Uiso R . . . . .
H152 H 0.3123 -0.0212 -0.1095 0.0446 1.0000 Uiso R . . . . .
H171 H 0.2411 0.1804 -0.0738 0.0416 1.0000 Uiso R . . . . .
H191 H -0.1623 0.1028 -0.2263 0.0468 1.0000 Uiso R . . . . .
H211 H 0.0988 -0.0633 -0.2516 0.0459 1.0000 Uiso R . . . . .
H221 H 1.5119 0.5527 0.3483 0.0455 1.0000 Uiso R . . . . .
H222 H 1.4734 0.5227 0.4312 0.0455 1.0000 Uiso R . . . . .
H231 H 1.6956 0.4843 0.3669 0.0474 1.0000 Uiso R . . . . .
H232 H 1.6547 0.4486 0.4468 0.0474 1.0000 Uiso R . . . . .
H241 H 1.7466 0.6336 0.4447 0.0466 1.0000 Uiso R . . . . .
H242 H 1.7025 0.5990 0.5242 0.0466 1.0000 Uiso R . . . . .
H251 H 1.9376 0.5736 0.4690 0.0490 1.0000 Uiso R . . . . .
H252 H 1.8911 0.5316 0.5444 0.0490 1.0000 Uiso R . . . . .
H261 H 1.9737 0.7198 0.5508 0.0487 1.0000 Uiso R . . . . .
H262 H 1.9242 0.6786 0.6259 0.0487 1.0000 Uiso R . . . . .
H271 H 2.1710 0.6657 0.5800 0.0552 1.0000 Uiso R . . . . .
H272 H 2.1209 0.6212 0.6532 0.0552 1.0000 Uiso R . . . . .
H281 H 2.1977 0.8098 0.6608 0.0612 1.0000 Uiso R . . . . .
H282 H 2.1411 0.7670 0.7329 0.0612 1.0000 Uiso R . . . . .
H291 H 2.3826 0.8199 0.7802 0.0843 1.0000 Uiso R . . . . .
H292 H 2.3952 0.7540 0.6960 0.0843 1.0000 Uiso R . . . . .
H293 H 2.3386 0.7112 0.7681 0.0843 1.0000 Uiso R . . . . .
H301 H 0.8947 0.5401 0.1808 0.0571 1.0000 Uiso R . . . . .
H302 H 0.8494 0.5028 0.2588 0.0571 1.0000 Uiso R . . . . .
H311 H 0.9632 0.6885 0.2659 0.0593 1.0000 Uiso R . . . . .
H312 H 0.9185 0.6513 0.3442 0.0593 1.0000 Uiso R . . . . .
H321 H 0.7322 0.6502 0.1846 0.0600 1.0000 Uiso R . . . . .
H322 H 0.6853 0.6084 0.2601 0.0600 1.0000 Uiso R . . . . .
H331 H 0.8148 0.7941 0.2792 0.0577 1.0000 Uiso R . . . . .
H332 H 0.7672 0.7521 0.3544 0.0577 1.0000 Uiso R . . . . .
H341 H 0.5838 0.7643 0.1997 0.0578 1.0000 Uiso R . . . . .
H342 H 0.5354 0.7210 0.2740 0.0578 1.0000 Uiso R . . . . .
H351 H 0.6788 0.9053 0.2995 0.0539 1.0000 Uiso R . . . . .
H352 H 0.6242 0.8614 0.3716 0.0539 1.0000 Uiso R . . . . .
H361 H 0.4459 0.8794 0.2174 0.0569 1.0000 Uiso R . . . . .
H362 H 0.3961 0.8428 0.2944 0.0569 1.0000 Uiso R . . . . .
H371 H 0.3862 0.9941 0.3040 0.0692 1.0000 Uiso R . . . . .
H372 H 0.5494 1.0229 0.3106 0.0692 1.0000 Uiso R . . . . .
H373 H 0.4996 0.9862 0.3876 0.0692 1.0000 Uiso R . . . . .
H381 H -0.1293 0.2516 -0.1942 0.0474 1.0000 Uiso R . . . . .
H382 H -0.1821 0.2080 -0.1213 0.0474 1.0000 Uiso R . . . . .
H391 H -0.0185 0.3893 -0.0885 0.0514 1.0000 Uiso R . . . . .
H392 H -0.0834 0.3452 -0.0198 0.0514 1.0000 Uiso R . . . . .
H401 H -0.2450 0.3740 -0.1747 0.0530 1.0000 Uiso R . . . . .
H402 H -0.3071 0.3339 -0.1031 0.0530 1.0000 Uiso R . . . . .
H421 H -0.1364 0.5126 -0.0722 0.0562 1.0000 Uiso R . . . . .
H422 H -0.2048 0.4722 -0.0030 0.0562 1.0000 Uiso R . . . . .
H431 H -0.3572 0.5050 -0.1590 0.0591 1.0000 Uiso R . . . . .
H432 H -0.4264 0.4636 -0.0906 0.0591 1.0000 Uiso R . . . . .
H441 H -0.2426 0.6383 -0.0465 0.0740 1.0000 Uiso R . . . . .
H442 H -0.3370 0.5970 0.0108 0.0740 1.0000 Uiso R . . . . .
H451 H -0.4275 0.7056 -0.0574 0.0980 1.0000 Uiso R . . . . .
H452 H -0.4464 0.6406 -0.1501 0.0980 1.0000 Uiso R . . . . .
H461 H -0.6505 0.6285 -0.1182 0.1112 1.0000 Uiso R . . . . .
H462 H -0.5887 0.5964 -0.0316 0.1112 1.0000 Uiso R . . . . .
H463 H -0.6064 0.5335 -0.1251 0.1112 1.0000 Uiso R . . . . .
H471 H -0.0550 -0.0993 -0.3861 0.0577 1.0000 Uiso R . . . . .
H472 H -0.1153 -0.1644 -0.3292 0.0577 1.0000 Uiso R . . . . .
H481 H -0.2433 -0.2015 -0.4811 0.0601 1.0000 Uiso R . . . . .
H482 H -0.2935 -0.1096 -0.4603 0.0601 1.0000 Uiso R . . . . .
H491 H -0.3515 -0.2594 -0.3850 0.0646 1.0000 Uiso R . . . . .
H492 H -0.4018 -0.1675 -0.3643 0.0646 1.0000 Uiso R . . . . .
H501 H -0.4898 -0.2776 -0.5341 0.0777 1.0000 Uiso R . . . . .
H502 H -0.5712 -0.3004 -0.4640 0.0777 1.0000 Uiso R . . . . .
H511 H -0.5405 -0.1392 -0.5244 0.0991 1.0000 Uiso R . . . . .
H512 H -0.6081 -0.1530 -0.4464 0.0991 1.0000 Uiso R . . . . .
H521 H -0.7237 -0.2534 -0.6184 0.1102 1.0000 Uiso R . . . . .
H522 H -0.7924 -0.2607 -0.5398 0.1102 1.0000 Uiso R . . . . .
H531 H -0.8800 -0.1734 -0.6388 0.1016 1.0000 Uiso R . . . . .
H532 H -0.7355 -0.0975 -0.5938 0.1016 1.0000 Uiso R . . . . .
H541 H -0.9092 -0.0584 -0.5385 0.1231 1.0000 Uiso R . . . . .
H542 H -0.9368 -0.1526 -0.5081 0.1231 1.0000 Uiso R . . . . .
H543 H -0.7923 -0.0768 -0.4631 0.1231 1.0000 Uiso R . . . . .

loop_
_atom_site_aniso_label
_atom_site_aniso_U_11
_atom_site_aniso_U_22
_atom_site_aniso_U_33
_atom_site_aniso_U_23
_atom_site_aniso_U_13
_atom_site_aniso_U_12
O1 0.0296(9) 0.0379(9) 0.0531(11) -0.0068(8) 0.0023(8) 0.0098(7)
O2 0.0292(9) 0.0392(9) 0.0554(11) -0.0010(8) 0.0000(8) 0.0132(7)
O3 0.0327(9) 0.0364(9) 0.0532(12) -0.0036(8) 0.0011(8) 0.0101(7)
O4 0.0401(10) 0.0421(11) 0.0759(14) -0.0096(10) 0.0033(10) 0.0204(8)
O5 0.0324(9) 0.0397(9) 0.0513(11) -0.0051(8) 0.0016(8) 0.0136(7)
O6 0.0350(10) 0.0469(10) 0.0488(11) -0.0083(8) -0.0023(8) 0.0178(8)
N1 0.073(2) 0.0601(17) 0.113(3) -0.0297(17) -0.0155(18) 0.0333(15)
C1 0.0349(13) 0.0383(13) 0.0353(13) 0.0048(11) 0.0047(11) 0.0137(10)
C2 0.0273(11) 0.0420(13) 0.0424(14) 0.0073(11) 0.0071(11) 0.0144(10)
C3 0.0287(12) 0.0353(12) 0.0383(14) 0.0044(11) 0.0074(11) 0.0074(10)
C4 0.0370(13) 0.0358(12) 0.0444(15) 0.0064(11) 0.0092(12) 0.0165(10)
C5 0.0298(12) 0.0365(12) 0.0403(14) 0.0051(11) 0.0052(11) 0.0116(10)
C6 0.0310(13) 0.0378(13) 0.0386(14) 0.0043(11) 0.0024(11) 0.0089(10)
C7 0.0395(14) 0.0413(14) 0.0520(16) 0.0002(13) 0.0076(13) 0.0171(12)
C8 0.0307(13) 0.0363(13) 0.0458(15) -0.0014(11) 0.0008(11) 0.0082(10)
C9 0.0350(13) 0.0384(13) 0.0374(14) 0.0058(11) 0.0104(11) 0.0090(10)
C10 0.0297(12) 0.0340(12) 0.0463(15) 0.0020(11) 0.0051(11) 0.0086(10)
C11 0.0290(12) 0.0377(13) 0.0441(15) 0.0048(11) 0.0104(11) 0.0098(10)
C12 0.0354(13) 0.0356(12) 0.0378(14) -0.0012(11) 0.0057(11) 0.0073(10)
C13 0.0375(14) 0.0363(13) 0.0520(17) 0.0028(12) 0.0110(12) 0.0138(11)
C14 0.0305(12) 0.0433(14) 0.0471(16) 0.0029(12) 0.0068(11) 0.0124(11)
C15 0.0296(12) 0.0428(13) 0.0375(14) 0.0042(11) 0.0037(11) 0.0124(10)
C16 0.0320(12) 0.0413(13) 0.0366(13) 0.0100(11) 0.0090(10) 0.0129(10)
C17 0.0305(12) 0.0377(13) 0.0391(14) 0.0036(11) 0.0031(11) 0.0084(10)
C18 0.0362(13) 0.0343(12) 0.0361(13) 0.0044(10) 0.0096(11) 0.0124(10)
C19 0.0324(12) 0.0390(13) 0.0435(15) 0.0074(11) 0.0067(11) 0.0153(10)
C20 0.0305(12) 0.0383(13) 0.0384(14) 0.0022(11) 0.0024(11) 0.0090(10)
C21 0.0331(12) 0.0373(12) 0.0434(14) 0.0035(11) 0.0083(11) 0.0135(10)
C22 0.0324(12) 0.0340(12) 0.0447(15) -0.0004(11) 0.0040(11) 0.0063(10)
C23 0.0353(13) 0.0365(12) 0.0470(15) 0.0015(11) 0.0084(12) 0.0096(10)
C24 0.0355(13) 0.0362(13) 0.0439(15) 0.0055(11) 0.0069(11) 0.0088(10)
C25 0.0329(13) 0.0395(13) 0.0446(15) 0.0042(11) 0.0058(11) 0.0115(11)
C26 0.0333(13) 0.0357(13) 0.0494(16) 0.0021(12) 0.0065(12) 0.0076(10)
C27 0.0367(14) 0.0476(15) 0.0527(17) 0.0102(13) 0.0083(12) 0.0132(12)
C28 0.0395(15) 0.0556(17) 0.0576(19) 0.0020(14) 0.0058(14) 0.0041(13)
C29 0.0433(17) 0.089(3) 0.074(2) 0.002(2) -0.0052(17) 0.0028(17)
C30 0.0382(14) 0.0444(14) 0.0568(17) 0.0086(13) 0.0122(13) 0.0185(12)
C31 0.0471(15) 0.0416(14) 0.0604(18) 0.0101(13) 0.0187(14) 0.0184(12)
C32 0.0479(15) 0.0437(14) 0.0577(18) 0.0070(13) 0.0109(14) 0.0206(12)
C33 0.0449(15) 0.0472(15) 0.0487(16) 0.0096(13) 0.0103(13) 0.0212(12)
C34 0.0501(16) 0.0418(14) 0.0542(17) 0.0080(13) 0.0133(14) 0.0190(12)
C35 0.0411(14) 0.0429(14) 0.0447(15) 0.0078(12) 0.0078(12) 0.0163(11)
C36 0.0412(14) 0.0438(14) 0.0552(17) 0.0111(13) 0.0134(13) 0.0155(12)
C37 0.0493(16) 0.0479(15) 0.072(2) 0.0096(15) 0.0171(15) 0.0239(13)
C38 0.0351(13) 0.0423(13) 0.0414(15) 0.0053(11) 0.0054(11) 0.0140(11)
C39 0.0395(14) 0.0366(13) 0.0543(17) 0.0023(12) 0.0094(13) 0.0130(11)
C40 0.0399(14) 0.0388(13) 0.0516(16) 0.0004(12) 0.0103(12) 0.0134(11)
C42 0.0464(15) 0.0369(13) 0.0567(17) 0.0022(12) 0.0149(13) 0.0145(11)
C43 0.0487(16) 0.0438(14) 0.0553(18) 0.0067(13) 0.0123(14) 0.0195(12)
C44 0.0558(18) 0.0402(15) 0.087(2) -0.0004(15) 0.0182(17) 0.0206(14)
C45 0.072(2) 0.0512(18) 0.114(3) 0.009(2) 0.032(2) 0.0270(17)
C46 0.073(3) 0.062(2) 0.135(4) 0.014(2) 0.010(3) 0.028(2)
C47 0.0464(16) 0.0501(15) 0.0466(16) -0.0097(13) 0.0003(13) 0.0208(13)
C48 0.0493(16) 0.0503(15) 0.0424(15) -0.0042(13) 0.0032(13) 0.0184(13)
C49 0.0530(17) 0.0462(15) 0.0595(19) 0.0009(14) 0.0032(15) 0.0129(13)
C50 0.0572(19) 0.0549(18) 0.074(2) 0.0088(17) 0.0062(17) 0.0116(15)
C51 0.068(2) 0.072(2) 0.093(3) 0.021(2) -0.003(2) 0.0106(18)
C52 0.070(2) 0.087(3) 0.099(3) 0.033(2) 0.009(2) 0.017(2)
C53 0.056(2) 0.086(3) 0.094(3) 0.042(2) 0.0163(19) 0.0178(18)
C54 0.089(3) 0.106(3) 0.097(3) 0.027(3) 0.033(3) 0.029(3)

loop_
_atom_type_symbol
_atom_type_scat_dispersion_real
_atom_type_scat_dispersion_imag
_atom_type_scat_Cromer_Mann_a1
_atom_type_scat_Cromer_Mann_b1
_atom_type_scat_Cromer_Mann_a2
_atom_type_scat_Cromer_Mann_b2
_atom_type_scat_Cromer_Mann_a3
_atom_type_scat_Cromer_Mann_b3
_atom_type_scat_Cromer_Mann_a4
_atom_type_scat_Cromer_Mann_b4
_atom_type_scat_Cromer_Mann_c
_atom_type_scat_source
C 0.0033 0.0016 2.3100 20.8439 1.0200 10.2075 1.5886 0.5687 0.8650 51.6512 0.2156 'International Tables Vol C 4.2.6.8 and 6.1.1.4'
H 0.0000 0.0000 0.4930 10.5109 0.3229 26.1257 0.1402 3.1424 0.0408 57.7998 0.0030 'International Tables Vol C 4.2.6.8 and 6.1.1.4'
N 0.0061 0.0033 12.2126 0.0057 3.1322 9.8933 2.0125 28.9975 1.1663 0.5826 -11.5290 'International Tables Vol C 4.2.6.8 and 6.1.1.4'
O 0.0106 0.0060 3.0485 13.2771 2.2868 5.7011 1.5463 0.3239 0.8670 32.9089 0.2508 'International Tables Vol C 4.2.6.8 and 6.1.1.4'

loop_
_geom_angle_atom_site_label_1
_geom_angle_site_symmetry_1
_geom_angle_atom_site_label_2
_geom_angle_site_symmetry_2
_geom_angle_atom_site_label_3
_geom_angle_site_symmetry_3
_geom_angle
_geom_angle_publ_flag
C3 . O1 . C8 . 116.97(18) yes
C5 . O2 . C15 . 117.13(18) yes
C11 . O3 . C22 . 116.80(18) yes
C13 . O4 . C30 . 119.2(2) yes
C18 . O5 . C38 . 116.58(18) yes
C20 . O6 . C47 . 117.94(19) yes
C7 . N1 . H1 . 109.5 no
C7 . N1 . H2 . 108.8 no
H1 . N1 . H2 . 109.5 no
C2 . C1 . C6 . 119.9(2) yes
C2 . C1 . C7 . 117.7(2) yes
C6 . C1 . C7 . 122.4(2) yes
C1 . C2 . C3 . 119.4(2) yes
C1 . C2 . H21 . 120.2 no
C3 . C2 . H21 . 120.4 no
C2 . C3 . O1 . 123.8(2) yes
C2 . C3 . C4 . 120.8(2) yes
O1 . C3 . C4 . 115.4(2) yes
C3 . C4 . C5 . 119.5(2) yes
C3 . C4 . H41 . 120.2 no
C5 . C4 . H41 . 120.3 no
C4 . C5 . O2 . 115.0(2) yes
C4 . C5 . C6 . 120.6(2) yes
O2 . C5 . C6 . 124.4(2) yes
C1 . C6 . C5 . 119.8(2) yes
C1 . C6 . H61 . 120.1 no
C5 . C6 . H61 . 120.1 no
C1 . C7 . N1 . 120.7(2) yes
C1 . C7 . H71 . 107.1 no
N1 . C7 . H71 . 105.9 no
C1 . C7 . H72 . 106.7 no
N1 . C7 . H72 . 106.7 no
H71 . C7 . H72 . 109.5 no
O1 . C8 . C9 . 108.90(19) yes
O1 . C8 . H81 . 109.7 no
C9 . C8 . H81 . 109.7 no
O1 . C8 . H82 . 109.5 no
C9 . C8 . H82 . 109.6 no
H81 . C8 . H82 . 109.5 no
C8 . C9 . C10 . 116.6(2) yes
C8 . C9 . C14 . 121.6(2) yes
C10 . C9 . C14 . 121.7(2) yes
C9 . C10 . C11 . 119.0(2) yes
C9 . C10 . H101 . 120.4 no
C11 . C10 . H101 . 120.6 no
C10 . C11 . O3 . 116.1(2) yes
C10 . C11 . C12 . 120.6(2) yes
O3 . C11 . C12 . 123.3(2) yes
C11 . C12 . C13 . 118.8(2) yes
C11 . C12 . H121 . 120.7 no
C13 . C12 . H121 . 120.6 no
C12 . C13 . O4 . 113.5(2) yes
C12 . C13 . C14 . 122.0(2) yes
O4 . C13 . C14 . 124.5(2) yes
C9 . C14 . C13 . 117.8(2) yes
C9 . C14 . H141 . 121.2 no
C13 . C14 . H141 . 121.0 no
O2 . C15 . C16 . 110.1(2) yes
O2 . C15 . H151 . 109.0 no
C16 . C15 . H151 . 109.2 no
O2 . C15 . H152 . 109.6 no
C16 . C15 . H152 . 109.4 no
H151 . C15 . H152 . 109.5 no
C15 . C16 . C17 . 122.4(2) yes
C15 . C16 . C21 . 116.6(2) yes
C17 . C16 . C21 . 120.9(2) yes
C16 . C17 . C18 . 119.0(2) yes
C16 . C17 . H171 . 120.5 no
C18 . C17 . H171 . 120.4 no
C17 . C18 . O5 . 115.8(2) yes
C17 . C18 . C19 . 120.7(2) yes
O5 . C18 . C19 . 123.5(2) yes
C18 . C19 . C20 . 119.3(2) yes
C18 . C19 . H191 . 120.3 no
C20 . C19 . H191 . 120.4 no
C19 . C20 . O6 . 114.1(2) yes
C19 . C20 . C21 . 120.8(2) yes
O6 . C20 . C21 . 125.1(2) yes
C16 . C21 . C20 . 119.3(2) yes
C16 . C21 . H211 . 120.3 no
C20 . C21 . H211 . 120.4 no
O3 . C22 . C23 . 109.3(2) yes
O3 . C22 . H221 . 109.6 no
C23 . C22 . H221 . 109.4 no
O3 . C22 . H222 . 109.6 no
C23 . C22 . H222 . 109.5 no
H221 . C22 . H222 . 109.5 no
C22 . C23 . C24 . 110.7(2) yes
C22 . C23 . H231 . 109.2 no
C24 . C23 . H231 . 109.4 no
C22 . C23 . H232 . 109.0 no
C24 . C23 . H232 . 109.1 no
H231 . C23 . H232 . 109.5 no
C23 . C24 . C25 . 114.3(2) yes
C23 . C24 . H241 . 108.1 no
C25 . C24 . H241 . 108.2 no
C23 . C24 . H242 . 108.5 no
C25 . C24 . H242 . 108.2 no
H241 . C24 . H242 . 109.5 no
C24 . C25 . C26 . 111.8(2) yes
C24 . C25 . H251 . 108.9 no
C26 . C25 . H251 . 108.9 no
C24 . C25 . H252 . 108.9 no
C26 . C25 . H252 . 108.9 no
H251 . C25 . H252 . 109.5 no
C25 . C26 . C27 . 115.4(2) yes
C25 . C26 . H261 . 107.9 no
C27 . C26 . H261 . 108.0 no
C25 . C26 . H262 . 107.9 no
C27 . C26 . H262 . 108.0 no
H261 . C26 . H262 . 109.5 no
C26 . C27 . C28 . 113.0(2) yes
C26 . C27 . H271 . 108.6 no
C28 . C27 . H271 . 108.4 no
C26 . C27 . H272 . 108.6 no
C28 . C27 . H272 . 108.8 no
H271 . C27 . H272 . 109.5 no
C27 . C28 . C29 . 113.7(3) yes
C27 . C28 . H281 . 108.6 no
C29 . C28 . H281 . 108.6 no
C27 . C28 . H282 . 108.2 no
C29 . C28 . H282 . 108.2 no
H281 . C28 . H282 . 109.5 no
C28 . C29 . H291 . 109.6 no
C28 . C29 . H292 . 109.2 no
H291 . C29 . H292 . 109.5 no
C28 . C29 . H293 . 109.6 no
H291 . C29 . H293 . 109.5 no
H292 . C29 . H293 . 109.5 no
O4 . C30 . C31 . 105.1(2) yes
O4 . C30 . H301 . 110.5 no
C31 . C30 . H301 . 110.6 no
O4 . C30 . H302 . 110.6 no
C31 . C30 . H302 . 110.5 no
H301 . C30 . H302 . 109.5 no
C30 . C31 . C32 . 114.5(2) yes
C30 . C31 . H311 . 108.2 no
C32 . C31 . H311 . 107.9 no
C30 . C31 . H312 . 108.3 no
C32 . C31 . H312 . 108.3 no
H311 . C31 . H312 . 109.5 no
C31 . C32 . C33 . 110.6(2) yes
C31 . C32 . H321 . 109.4 no
C33 . C32 . H321 . 109.4 no
C31 . C32 . H322 . 109.0 no
C33 . C32 . H322 . 108.9 no
H321 . C32 . H322 . 109.5 no
C32 . C33 . C34 . 114.3(2) yes
C32 . C33 . H331 . 107.9 no
C34 . C33 . H331 . 108.2 no
C32 . C33 . H332 . 108.4 no
C34 . C33 . H332 . 108.5 no
H331 . C33 . H332 . 109.5 no
C33 . C34 . C35 . 111.4(2) yes
C33 . C34 . H341 . 109.2 no
C35 . C34 . H341 . 109.0 no
C33 . C34 . H342 . 108.8 no
C35 . C34 . H342 . 108.9 no
H341 . C34 . H342 . 109.5 no
C34 . C35 . C36 . 114.1(2) yes
C34 . C35 . H351 . 108.3 no
C36 . C35 . H351 . 108.2 no
C34 . C35 . H352 . 108.4 no
C36 . C35 . H352 . 108.3 no
H351 . C35 . H352 . 109.5 no
C35 . C36 . C37 . 112.0(2) yes
C35 . C36 . H361 . 108.9 no
C37 . C36 . H361 . 108.9 no
C35 . C36 . H362 . 108.8 no
C37 . C36 . H362 . 108.8 no
H361 . C36 . H362 . 109.5 no
C36 . C37 . H371 . 109.6 no
C36 . C37 . H372 . 109.3 no
H371 . C37 . H372 . 109.5 no
C36 . C37 . H373 . 109.5 no
H371 . C37 . H373 . 109.5 no
H372 . C37 . H373 . 109.5 no
O5 . C38 . C39 . 107.9(2) yes
O5 . C38 . H381 . 110.1 no
C39 . C38 . H381 . 109.8 no
O5 . C38 . H382 . 109.7 no
C39 . C38 . H382 . 109.8 no
H381 . C38 . H382 . 109.5 no
C38 . C39 . C40 . 111.2(2) yes
C38 . C39 . H391 . 108.9 no
C40 . C39 . H391 . 109.2 no
C38 . C39 . H392 . 109.0 no
C40 . C39 . H392 . 109.0 no
H391 . C39 . H392 . 109.5 no
C39 . C40 . C42 . 111.9(2) yes
C39 . C40 . H401 . 108.8 no
C42 . C40 . H401 . 108.8 no
C39 . C40 . H402 . 109.0 no
C42 . C40 . H402 . 108.9 no
H401 . C40 . H402 . 109.5 no
C40 . C42 . C43 . 113.3(2) yes
C40 . C42 . H421 . 108.6 no
C43 . C42 . H421 . 108.3 no
C40 . C42 . H422 . 108.4 no
C43 . C42 . H422 . 108.7 no
H421 . C42 . H422 . 109.5 no
C42 . C43 . C44 . 112.6(2) yes
C42 . C43 . H431 . 108.9 no
C44 . C43 . H431 . 108.7 no
C42 . C43 . H432 . 108.6 no
C44 . C43 . H432 . 108.5 no
H431 . C43 . H432 . 109.5 no
C43 . C44 . C45 . 113.7(3) yes
C43 . C44 . H441 . 108.2 no
C45 . C44 . H441 . 108.2 no
C43 . C44 . H442 . 108.4 no
C45 . C44 . H442 . 108.8 no
H441 . C44 . H442 . 109.5 no
C44 . C45 . C46 . 114.4(3) yes
C44 . C45 . H451 . 108.6 no
C46 . C45 . H451 . 108.5 no
C44 . C45 . H452 . 108.0 no
C46 . C45 . H452 . 107.8 no
H451 . C45 . H452 . 109.5 no
C45 . C46 . H461 . 109.1 no
C45 . C46 . H462 . 110.0 no
H461 . C46 . H462 . 109.5 no
C45 . C46 . H463 . 109.3 no
H461 . C46 . H463 . 109.5 no
H462 . C46 . H463 . 109.5 no
O6 . C47 . C48 . 107.6(2) yes
O6 . C47 . H471 . 109.9 no
C48 . C47 . H471 . 109.9 no
O6 . C47 . H472 . 110.0 no
C48 . C47 . H472 . 110.1 no
H471 . C47 . H472 . 109.5 no
C47 . C48 . C49 . 113.3(3) yes
C47 . C48 . H481 . 108.4 no
C49 . C48 . H481 . 108.5 no
C47 . C48 . H482 . 108.5 no
C49 . C48 . H482 . 108.6 no
H481 . C48 . H482 . 109.5 no
C48 . C49 . C50 . 114.5(3) yes
C48 . C49 . H491 . 108.2 no
C50 . C49 . H491 . 108.1 no
C48 . C49 . H492 . 108.1 no
C50 . C49 . H492 . 108.4 no
H491 . C49 . H492 . 109.5 no
C49 . C50 . C51 . 112.4(3) yes
C49 . C50 . H501 . 109.1 no
C51 . C50 . H501 . 109.0 no
C49 . C50 . H502 . 108.3 no
C51 . C50 . H502 . 108.5 no
H501 . C50 . H502 . 109.5 no
C50 . C51 . C52 . 116.8(3) yes
C50 . C51 . H511 . 107.3 no
C52 . C51 . H511 . 107.2 no
C50 . C51 . H512 . 107.9 no
C52 . C51 . H512 . 108.1 no
H511 . C51 . H512 . 109.5 no
C51 . C52 . C53 . 113.3(3) yes
C51 . C52 . H521 . 109.1 no
C53 . C52 . H521 . 108.4 no
C51 . C52 . H522 . 108.1 no
C53 . C52 . H522 . 108.4 no
H521 . C52 . H522 . 109.5 no
C52 . C53 . C54 . 116.7(4) yes
C52 . C53 . H531 . 107.6 no
C54 . C53 . H531 . 108.0 no
C52 . C53 . H532 . 107.5 no
C54 . C53 . H532 . 107.4 no
H531 . C53 . H532 . 109.5 no
C53 . C54 . H541 . 109.2 no
C53 . C54 . H542 . 109.3 no
H541 . C54 . H542 . 109.5 no
C53 . C54 . H543 . 109.9 no
H541 . C54 . H543 . 109.5 no
H542 . C54 . H543 . 109.5 no

loop_
_geom_bond_atom_site_label_1
_geom_bond_site_symmetry_1
_geom_bond_atom_site_label_2
_geom_bond_site_symmetry_2
_geom_bond_distance
_geom_bond_publ_flag
O1 . C3 . 1.372(3) yes
O1 . C8 . 1.428(3) yes
O2 . C5 . 1.379(3) yes
O2 . C15 . 1.420(3) yes
O3 . C11 . 1.370(3) yes
O3 . C22 . 1.427(3) yes
O4 . C13 . 1.374(3) yes
O4 . C30 . 1.425(3) yes
O5 . C18 . 1.369(3) yes
O5 . C38 . 1.435(3) yes
O6 . C20 . 1.365(3) yes
O6 . C47 . 1.430(3) yes
N1 . C7 . 1.403(4) yes
N1 . H1 . 1.000 no
N1 . H2 . 1.000 no
C1 . C2 . 1.395(3) yes
C1 . C6 . 1.392(3) yes
C1 . C7 . 1.521(3) yes
C2 . C3 . 1.385(3) yes
C2 . H21 . 1.000 no
C3 . C4 . 1.389(3) yes
C4 . C5 . 1.380(3) yes
C4 . H41 . 1.000 no
C5 . C6 . 1.385(3) yes
C6 . H61 . 1.000 no
C7 . H71 . 1.000 no
C7 . H72 . 1.000 no
C8 . C9 . 1.516(3) yes
C8 . H81 . 1.000 no
C8 . H82 . 1.000 no
C9 . C10 . 1.385(3) yes
C9 . C14 . 1.391(3) yes
C10 . C11 . 1.393(3) yes
C10 . H101 . 1.000 no
C11 . C12 . 1.389(3) yes
C12 . C13 . 1.388(4) yes
C12 . H121 . 1.000 no
C13 . C14 . 1.387(4) yes
C14 . H141 . 1.000 no
C15 . C16 . 1.513(3) yes
C15 . H151 . 1.000 no
C15 . H152 . 1.000 no
C16 . C17 . 1.380(3) yes
C16 . C21 . 1.398(4) yes
C17 . C18 . 1.405(3) yes
C17 . H171 . 1.000 no
C18 . C19 . 1.386(3) yes
C19 . C20 . 1.394(3) yes
C19 . H191 . 1.000 no
C20 . C21 . 1.384(3) yes
C21 . H211 . 1.000 no
C22 . C23 . 1.508(4) yes
C22 . H221 . 1.000 no
C22 . H222 . 1.000 no
C23 . C24 . 1.515(3) yes
C23 . H231 . 1.000 no
C23 . H232 . 1.000 no
C24 . C25 . 1.518(4) yes
C24 . H241 . 1.000 no
C24 . H242 . 1.000 no
C25 . C26 . 1.526(3) yes
C25 . H251 . 1.000 no
C25 . H252 . 1.000 no
C26 . C27 . 1.520(4) yes
C26 . H261 . 1.000 no
C26 . H262 . 1.000 no
C27 . C28 . 1.515(4) yes
C27 . H271 . 1.000 no
C27 . H272 . 1.000 no
C28 . C29 . 1.522(4) yes
C28 . H281 . 1.000 no
C28 . H282 . 1.000 no
C29 . H291 . 1.000 no
C29 . H292 . 1.000 no
C29 . H293 . 1.000 no
C30 . C31 . 1.511(4) yes
C30 . H301 . 1.000 no
C30 . H302 . 1.000 no
C31 . C32 . 1.524(4) yes
C31 . H311 . 1.000 no
C31 . H312 . 1.000 no
C32 . C33 . 1.529(4) yes
C32 . H321 . 1.000 no
C32 . H322 . 1.000 no
C33 . C34 . 1.515(4) yes
C33 . H331 . 1.000 no
C33 . H332 . 1.000 no
C34 . C35 . 1.524(4) yes
C34 . H341 . 1.000 no
C34 . H342 . 1.000 no
C35 . C36 . 1.524(4) yes
C35 . H351 . 1.000 no
C35 . H352 . 1.000 no
C36 . C37 . 1.519(4) yes
C36 . H361 . 1.000 no
C36 . H362 . 1.000 no
C37 . H371 . 1.000 no
C37 . H372 . 1.000 no
C37 . H373 . 1.000 no
C38 . C39 . 1.520(3) yes
C38 . H381 . 1.000 no
C38 . H382 . 1.000 no
C39 . C40 . 1.521(4) yes
C39 . H391 . 1.000 no
C39 . H392 . 1.000 no
C40 . C42 . 1.531(3) yes
C40 . H401 . 1.000 no
C40 . H402 . 1.000 no
C42 . C43 . 1.529(4) yes
C42 . H421 . 1.000 no
C42 . H422 . 1.000 no
C43 . C44 . 1.521(4) yes
C43 . H431 . 1.000 no
C43 . H432 . 1.000 no
C44 . C45 . 1.554(5) yes
C44 . H441 . 1.000 no
C44 . H442 . 1.000 no
C45 . C46 . 1.436(5) yes
C45 . H451 . 1.000 no
C45 . H452 . 1.000 no
C46 . H461 . 1.000 no
C46 . H462 . 1.000 no
C46 . H463 . 1.000 no
C47 . C48 . 1.519(4) yes
C47 . H471 . 1.000 no
C47 . H472 . 1.000 no
C48 . C49 . 1.514(4) yes
C48 . H481 . 1.000 no
C48 . H482 . 1.000 no
C49 . C50 . 1.527(4) yes
C49 . H491 . 1.000 no
C49 . H492 . 1.000 no
C50 . C51 . 1.520(5) yes
C50 . H501 . 1.000 no
C50 . H502 . 1.000 no
C51 . C52 . 1.490(5) yes
C51 . H511 . 1.000 no
C51 . H512 . 1.000 no
C52 . C53 . 1.515(5) yes
C52 . H521 . 1.000 no
C52 . H522 . 1.000 no
C53 . C54 . 1.515(6) yes
C53 . H531 . 1.000 no
C53 . H532 . 1.000 no
C54 . H541 . 1.000 no
C54 . H542 . 1.000 no
C54 . H543 . 1.000 no

loop_
_cod_related_entry_id
_cod_related_entry_database
_cod_related_entry_code
1 ChemSpider 21149241
